data_4108904
loop_
_publ_author_name
'Michael Rommel'
'Takeo Fukuzumi'
'Jeffrey W. Bode'

_publ_section_title
;
 Cyclic Ketimines as Superior Electrophiles for NHC-Catalyzed Homoenolate
 Additions with Broad Scope and Low Catalyst Loadings
;
_journal_name_full 'Journal of the American Chemical Society'
_journal_page_first 17266
_journal_page_last 17267
_journal_paper_doi 10.1021/ja807937m
_journal_volume 130
_journal_year 2008
_chemical_formula_sum 'C22 H17 N O3 S'
_chemical_formula_weight 375.43
_space_group_IT_number 14
_symmetry_cell_setting monoclinic
_symmetry_Int_Tables_number 14
_symmetry_space_group_name_Hall '-P 2ybc'
_symmetry_space_group_name_H-M 'P 1 21/c 1'
_atom_sites_solution_hydrogens geom
_atom_sites_solution_primary direct
_audit_creation_method SHELXL-97
_cell_angle_alpha 90.00
_cell_angle_beta 108.505(2)
_cell_angle_gamma 90.00
_cell_formula_units_Z 8
_cell_length_a 16.6026(13)
_cell_length_b 17.9592(13)
_cell_length_c 12.9034(10)
_cell_measurement_temperature 143(1)
_cell_volume 3648.5(5)
_computing_data_collection 'CrystalClear (Rigaku, 1999)'
_computing_data_reduction 'CrystalClear (Rigaku, 1999)'
_computing_structure_refinement 'SHELXL-97 (Sheldrick, 1997)'
_computing_structure_solution 'SIR97 (Altomare, 1999)'
_diffrn_ambient_temperature 143(1)
_diffrn_measured_fraction_theta_full 0.995
_diffrn_measured_fraction_theta_max 0.995
_diffrn_measurement_device 'CCD Area Detector'
_diffrn_measurement_device_type 'Rigaku Mercury'
_diffrn_measurement_method 'phi and omega rotations'
_diffrn_radiation_monochromator graphite
_diffrn_radiation_source 'rotating anode'
_diffrn_radiation_type MoK\a
_diffrn_radiation_wavelength 0.71073
_diffrn_reflns_av_R_equivalents 0.0311
_diffrn_reflns_av_sigmaI/netI 0.0349
_diffrn_reflns_limit_h_max 19
_diffrn_reflns_limit_h_min -18
_diffrn_reflns_limit_k_max 21
_diffrn_reflns_limit_k_min -21
_diffrn_reflns_limit_l_max 13
_diffrn_reflns_limit_l_min -15
_diffrn_reflns_number 23317
_diffrn_reflns_theta_full 25.02
_diffrn_reflns_theta_max 25.02
_diffrn_reflns_theta_min 2.59
_exptl_absorpt_coefficient_mu 0.200
_exptl_absorpt_correction_T_max 1.0000
_exptl_absorpt_correction_T_min 0.8501
_exptl_absorpt_correction_type multi-scan
_exptl_absorpt_process_details
;  Shape and scale corrections using equivalent reflections.
   Shape function based on spherical harmonics.
   Highest even and odd order for spherical harmonics:  4  and  3
   Laue group:  mmm
   Friedel opposites are equivalent.
;
_exptl_crystal_density_diffrn 1.367
_exptl_crystal_F_000 1568
_exptl_crystal_size_max 0.40
_exptl_crystal_size_mid 0.10
_exptl_crystal_size_min 0.04
_refine_diff_density_max 0.226
_refine_diff_density_min -0.439
_refine_diff_density_rms 0.055
_refine_ls_extinction_method none
_refine_ls_goodness_of_fit_ref 1.067
_refine_ls_hydrogen_treatment constr
_refine_ls_matrix_type full
_refine_ls_number_parameters 488
_refine_ls_number_reflns 6411
_refine_ls_number_restraints 0
_refine_ls_restrained_S_all 1.067
_refine_ls_R_factor_all 0.0562
_refine_ls_R_factor_gt 0.0426
_refine_ls_shift/su_max 0.001
_refine_ls_shift/su_mean 0.000
_refine_ls_structure_factor_coef Fsqd
_refine_ls_weighting_details 'calc w=1/[\s^2^(Fo^2^)+(0.0530P)^2^+1.4809P] where P=(Fo^2^+2Fc^2^)/3'
_refine_ls_weighting_scheme calc
_refine_ls_wR_factor_gt 0.0992
_refine_ls_wR_factor_ref 0.1098
_reflns_number_gt 5197
_reflns_number_total 6411
_reflns_threshold_expression >2sigma(I)
_cod_data_source_file ja807937m_si_003.cif
_cod_data_source_block shelxl
_cod_original_sg_symbol_H-M 'P 21/c '
_cod_database_code 4108904

loop_
_symmetry_equiv_pos_as_xyz
'x, y, z'
'-x, y+1/2, -z+1/2'
'-x, -y, -z'
'x, -y-1/2, z-1/2'

loop_
_atom_site_label
_atom_site_type_symbol
_atom_site_fract_x
_atom_site_fract_y
_atom_site_fract_z
_atom_site_U_iso_or_equiv
_atom_site_adp_type
_atom_site_occupancy
_atom_site_symmetry_multiplicity
_atom_site_calc_flag
_atom_site_refinement_flags
C1 C 0.62976(13) 0.76591(12) 0.91913(18) 0.0307(5) Uani 1 1 d .
C2 C 0.68820(13) 0.82367(12) 0.98610(19) 0.0344(5) Uani 1 1 d .
H2a H 0.6802 0.8290 1.0570 0.046 Uiso 1 1 calc R
H2b H 0.6785 0.8715 0.9493 0.046 Uiso 1 1 calc R
C3 C 0.77758(13) 0.79452(11) 0.99803(17) 0.0271(5) Uani 1 1 d .
H3 H 0.7899 0.7551 1.0533 0.036 Uiso 1 1 calc R
C4 C 0.76463(11) 0.75548(11) 0.88446(16) 0.0225(4) Uani 1 1 d .
C5 C 0.81277(12) 0.68296(11) 0.88781(16) 0.0241(4) Uani 1 1 d .
C6 C 0.89967(13) 0.67075(12) 0.93139(18) 0.0313(5) Uani 1 1 d .
H6 H 0.9358 0.7091 0.9662 0.042 Uiso 1 1 calc R
C7 C 0.93194(13) 0.60051(13) 0.9223(2) 0.0367(5) Uani 1 1 d .
H7 H 0.9901 0.5922 0.9516 0.049 Uiso 1 1 calc R
C8 C 0.87952(14) 0.54285(12) 0.8708(2) 0.0367(5) Uani 1 1 d .
H8 H 0.9029 0.4967 0.8645 0.049 Uiso 1 1 calc R
C9 C 0.79252(14) 0.55306(12) 0.82853(18) 0.0307(5) Uani 1 1 d .
H9 H 0.7566 0.5143 0.7948 0.041 Uiso 1 1 calc R
C10 C 0.76095(12) 0.62345(11) 0.83836(16) 0.0247(4) Uani 1 1 d .
C11 C 0.84719(13) 0.85233(12) 1.03742(17) 0.0286(5) Uani 1 1 d .
C12 C 0.83898(14) 0.92403(12) 0.99313(18) 0.0324(5) Uani 1 1 d .
H12 H 0.7909 0.9366 0.9354 0.043 Uiso 1 1 calc R
C13 C 0.90219(15) 0.97650(13) 1.0349(2) 0.0394(6) Uani 1 1 d .
H13 H 0.8965 1.0238 1.0042 0.052 Uiso 1 1 calc R
C14 C 0.97343(16) 0.95924(14) 1.1215(2) 0.0464(6) Uani 1 1 d .
H14 H 1.0155 0.9948 1.1491 0.062 Uiso 1 1 calc R
C15 C 0.98194(16) 0.88903(16) 1.1668(2) 0.0478(6) Uani 1 1 d .
H15 H 1.0296 0.8772 1.2256 0.064 Uiso 1 1 calc R
C16 C 0.91893(14) 0.83566(14) 1.12450(18) 0.0375(5) Uani 1 1 d .
H16 H 0.9252 0.7883 1.1551 0.050 Uiso 1 1 calc R
C17 C 0.77560(12) 0.80742(10) 0.79540(16) 0.0224(4) Uani 1 1 d .
C18 C 0.70690(13) 0.83843(12) 0.71581(17) 0.0285(5) Uani 1 1 d .
H18 H 0.6521 0.8262 0.7142 0.038 Uiso 1 1 calc R
C19 C 0.71832(14) 0.88718(12) 0.63885(18) 0.0343(5) Uani 1 1 d .
H19 H 0.6714 0.9077 0.5866 0.046 Uiso 1 1 calc R
C20 C 0.79952(14) 0.90567(12) 0.63920(18) 0.0326(5) Uani 1 1 d .
H20 H 0.8074 0.9387 0.5878 0.043 Uiso 1 1 calc R
C21 C 0.86857(14) 0.87431(12) 0.71701(18) 0.0310(5) Uani 1 1 d .
H21 H 0.9232 0.8860 0.7174 0.041 Uiso 1 1 calc R
C22 C 0.85715(13) 0.82568(11) 0.79440(17) 0.0267(5) Uani 1 1 d .
H22 H 0.9042 0.8050 0.8462 0.036 Uiso 1 1 calc R
N1 N 0.67458(10) 0.73073(9) 0.85760(14) 0.0238(4) Uani 1 1 d .
O1 O 0.55770(9) 0.75047(9) 0.91331(15) 0.0436(4) Uani 1 1 d .
O2 O 0.61307(9) 0.65302(8) 0.68682(12) 0.0327(3) Uani 1 1 d .
O3 O 0.61036(8) 0.60266(8) 0.86139(12) 0.0294(3) Uani 1 1 d .
S1 S 0.65288(3) 0.64652(3) 0.80206(4) 0.02316(14) Uani 1 1 d .
C1' C 0.12398(13) 0.73835(12) 0.38386(17) 0.0290(5) Uani 1 1 d .
C2' C 0.16542(12) 0.67489(12) 0.34315(18) 0.0292(5) Uani 1 1 d .
H2a' H 0.1408 0.6691 0.2647 0.039 Uiso 1 1 calc R
H2b' H 0.1593 0.6285 0.3784 0.039 Uiso 1 1 calc R
C3' C 0.25914(12) 0.69788(11) 0.37420(16) 0.0245(4) Uani 1 1 d .
H3' H 0.2629 0.7360 0.3216 0.033 Uiso 1 1 calc R
C4' C 0.27362(11) 0.73862(11) 0.48674(16) 0.0225(4) Uani 1 1 d .
C5' C 0.33490(12) 0.80413(11) 0.50753(16) 0.0229(4) Uani 1 1 d .
C6' C 0.41939(12) 0.80371(12) 0.51022(17) 0.0270(5) Uani 1 1 d .
H6' H 0.4451 0.7599 0.4986 0.036 Uiso 1 1 calc R
C7' C 0.46457(13) 0.87031(12) 0.53072(18) 0.0306(5) Uani 1 1 d .
H7' H 0.5206 0.8708 0.5308 0.041 Uiso 1 1 calc R
C8' C 0.42808(13) 0.93602(12) 0.55099(17) 0.0303(5) Uani 1 1 d .
H8' H 0.4604 0.9793 0.5677 0.040 Uiso 1 1 calc R
C9' C 0.34380(13) 0.93729(11) 0.54646(17) 0.0272(5) Uani 1 1 d .
H9' H 0.3181 0.9811 0.5580 0.036 Uiso 1 1 calc R
C10' C 0.29891(12) 0.87104(11) 0.52407(16) 0.0232(4) Uani 1 1 d .
C11' C 0.32188(12) 0.63759(11) 0.37140(16) 0.0245(4) Uani 1 1 d .
C12' C 0.31922(14) 0.56687(12) 0.41424(18) 0.0333(5) Uani 1 1 d .
H12' H 0.2774 0.5554 0.4455 0.044 Uiso 1 1 calc R
C13' C 0.37839(15) 0.51335(13) 0.4108(2) 0.0400(6) Uani 1 1 d .
H13' H 0.3758 0.4662 0.4392 0.053 Uiso 1 1 calc R
C14' C 0.44136(14) 0.52977(14) 0.3653(2) 0.0403(6) Uani 1 1 d .
H14' H 0.4811 0.4938 0.3633 0.054 Uiso 1 1 calc R
C15' C 0.44487(14) 0.59922(14) 0.32333(19) 0.0367(5) Uani 1 1 d .
H15' H 0.4872 0.6104 0.2929 0.049 Uiso 1 1 calc R
C16' C 0.38538(13) 0.65320(13) 0.32598(17) 0.0306(5) Uani 1 1 d .
H16' H 0.3882 0.7002 0.2970 0.041 Uiso 1 1 calc R
C17' C 0.29080(12) 0.68588(11) 0.58439(16) 0.0237(4) Uani 1 1 d .
C18' C 0.22503(13) 0.65899(12) 0.61916(17) 0.0303(5) Uani 1 1 d .
H18' H 0.1700 0.6760 0.5855 0.040 Uiso 1 1 calc R
C19' C 0.24014(15) 0.60751(13) 0.70277(19) 0.0382(5) Uani 1 1 d .
H19' H 0.1953 0.5896 0.7242 0.051 Uiso 1 1 calc R
C20' C 0.32189(15) 0.58257(13) 0.75464(19) 0.0398(6) Uani 1 1 d .
H20' H 0.3320 0.5477 0.8106 0.053 Uiso 1 1 calc R
C21' C 0.38836(14) 0.60967(13) 0.72299(18) 0.0368(5) Uani 1 1 d .
H21' H 0.4435 0.5936 0.7585 0.049 Uiso 1 1 calc R
C22' C 0.37308(13) 0.66058(12) 0.63868(17) 0.0299(5) Uani 1 1 d .
H22' H 0.4182 0.6783 0.6177 0.040 Uiso 1 1 calc R
N1' N 0.18880(10) 0.77454(9) 0.46450(13) 0.0239(4) Uani 1 1 d .
O1' O 0.04997(9) 0.75624(9) 0.35623(13) 0.0382(4) Uani 1 1 d .
O2' O 0.17348(9) 0.86528(8) 0.60811(12) 0.0337(4) Uani 1 1 d .
O3' O 0.13956(9) 0.90763(8) 0.41962(12) 0.0326(4) Uani 1 1 d .
S1' S 0.19029(3) 0.86209(3) 0.50641(4) 0.02420(14) Uani 1 1 d .

loop_
_atom_site_aniso_label
_atom_site_aniso_U_11
_atom_site_aniso_U_22
_atom_site_aniso_U_33
_atom_site_aniso_U_23
_atom_site_aniso_U_13
_atom_site_aniso_U_12
C1 0.0312(12) 0.0266(11) 0.0405(13) 0.0005(10) 0.0203(10) 0.0021(9)
C2 0.0387(13) 0.0327(12) 0.0394(13) -0.0094(10) 0.0233(11) -0.0046(10)
C3 0.0334(11) 0.0255(11) 0.0244(11) -0.0009(9) 0.0121(9) -0.0035(9)
C4 0.0179(9) 0.0260(10) 0.0246(11) 0.0001(8) 0.0081(8) -0.0010(8)
C5 0.0261(10) 0.0251(11) 0.0238(11) 0.0042(9) 0.0116(9) 0.0005(8)
C6 0.0249(11) 0.0305(12) 0.0390(13) 0.0055(10) 0.0107(10) -0.0013(9)
C7 0.0241(11) 0.0361(13) 0.0534(15) 0.0114(11) 0.0170(11) 0.0059(9)
C8 0.0368(12) 0.0271(12) 0.0545(15) 0.0066(11) 0.0261(12) 0.0085(10)
C9 0.0355(12) 0.0255(11) 0.0360(13) -0.0013(10) 0.0182(10) -0.0007(9)
C10 0.0240(10) 0.0266(11) 0.0261(11) 0.0025(9) 0.0117(9) 0.0018(8)
C11 0.0344(12) 0.0287(11) 0.0241(11) -0.0026(9) 0.0115(10) -0.0044(9)
C12 0.0382(12) 0.0282(12) 0.0315(12) -0.0027(10) 0.0120(10) -0.0027(9)
C13 0.0506(14) 0.0297(12) 0.0422(14) -0.0055(11) 0.0210(12) -0.0083(11)
C14 0.0519(15) 0.0476(15) 0.0406(15) -0.0130(12) 0.0158(13) -0.0238(12)
C15 0.0465(14) 0.0606(17) 0.0295(13) -0.0024(12) 0.0024(11) -0.0152(13)
C16 0.0441(13) 0.0395(13) 0.0260(12) 0.0036(10) 0.0070(11) -0.0072(11)
C17 0.0270(10) 0.0195(10) 0.0225(10) -0.0026(8) 0.0105(9) -0.0019(8)
C18 0.0259(11) 0.0314(11) 0.0280(12) 0.0020(9) 0.0082(9) 0.0001(9)
C19 0.0338(12) 0.0348(12) 0.0319(13) 0.0087(10) 0.0069(10) 0.0025(10)
C20 0.0422(13) 0.0294(12) 0.0275(12) 0.0025(10) 0.0129(10) -0.0048(10)
C21 0.0312(11) 0.0310(12) 0.0347(13) -0.0027(10) 0.0160(10) -0.0064(9)
C22 0.0250(10) 0.0290(11) 0.0269(11) 0.0009(9) 0.0094(9) -0.0011(8)
N1 0.0196(8) 0.0239(9) 0.0299(10) -0.0005(7) 0.0107(7) -0.0010(7)
O1 0.0318(9) 0.0394(9) 0.0704(12) -0.0069(8) 0.0315(8) -0.0029(7)
O2 0.0355(8) 0.0367(9) 0.0236(8) 0.0005(7) 0.0060(6) 0.0004(7)
O3 0.0282(7) 0.0277(8) 0.0343(9) 0.0032(6) 0.0129(7) -0.0037(6)
S1 0.0230(3) 0.0229(3) 0.0242(3) 0.0001(2) 0.0083(2) -0.00109(19)
C1' 0.0255(11) 0.0329(12) 0.0292(12) -0.0025(9) 0.0096(9) -0.0041(9)
C2' 0.0259(11) 0.0338(12) 0.0274(11) -0.0068(10) 0.0079(9) -0.0028(9)
C3' 0.0258(10) 0.0262(11) 0.0220(11) -0.0002(9) 0.0083(9) 0.0005(8)
C4' 0.0189(9) 0.0247(10) 0.0245(11) -0.0005(8) 0.0078(8) 0.0022(8)
C5' 0.0242(10) 0.0243(10) 0.0207(10) -0.0002(8) 0.0076(8) -0.0005(8)
C6' 0.0252(10) 0.0283(11) 0.0296(12) -0.0005(9) 0.0115(9) 0.0012(9)
C7' 0.0240(10) 0.0358(12) 0.0337(12) -0.0010(10) 0.0117(9) -0.0059(9)
C8' 0.0320(11) 0.0289(11) 0.0304(12) 0.0001(9) 0.0105(10) -0.0081(9)
C9' 0.0334(11) 0.0244(11) 0.0256(11) -0.0003(9) 0.0118(9) -0.0007(9)
C10' 0.0236(10) 0.0268(11) 0.0197(10) 0.0011(8) 0.0078(8) 0.0000(8)
C11' 0.0268(10) 0.0268(11) 0.0191(10) -0.0053(8) 0.0059(8) -0.0008(8)
C12' 0.0386(12) 0.0278(12) 0.0340(13) -0.0060(10) 0.0123(10) -0.0034(9)
C13' 0.0502(14) 0.0268(12) 0.0395(14) -0.0069(10) 0.0092(12) 0.0030(10)
C14' 0.0368(13) 0.0395(14) 0.0388(14) -0.0129(11) 0.0037(11) 0.0116(10)
C15' 0.0293(11) 0.0475(15) 0.0339(13) -0.0113(11) 0.0111(10) 0.0027(10)
C16' 0.0315(11) 0.0352(12) 0.0262(11) -0.0031(10) 0.0107(9) 0.0003(9)
C17' 0.0268(10) 0.0223(10) 0.0224(11) -0.0049(8) 0.0083(9) -0.0011(8)
C18' 0.0288(11) 0.0355(12) 0.0277(12) -0.0032(10) 0.0106(9) -0.0037(9)
C19' 0.0432(13) 0.0422(14) 0.0317(13) 0.0033(11) 0.0156(11) -0.0092(11)
C20' 0.0519(15) 0.0390(13) 0.0270(12) 0.0061(11) 0.0106(11) -0.0026(11)
C21' 0.0362(12) 0.0395(13) 0.0291(12) 0.0033(11) 0.0025(10) 0.0040(10)
C22' 0.0298(11) 0.0315(12) 0.0283(12) 0.0001(9) 0.0094(9) -0.0010(9)
N1' 0.0205(8) 0.0268(9) 0.0253(9) -0.0024(7) 0.0085(7) 0.0013(7)
O1' 0.0207(8) 0.0463(10) 0.0445(10) -0.0051(8) 0.0058(7) -0.0001(7)
O2' 0.0385(8) 0.0364(9) 0.0330(9) -0.0043(7) 0.0211(7) -0.0011(7)
O3' 0.0293(8) 0.0312(8) 0.0354(9) 0.0060(7) 0.0074(7) 0.0049(6)
S1' 0.0243(3) 0.0247(3) 0.0257(3) -0.0007(2) 0.0109(2) 0.00195(19)

loop_
_atom_type_symbol
_atom_type_description
_atom_type_scat_dispersion_real
_atom_type_scat_dispersion_imag
_atom_type_scat_source
C C 0.0033 0.0016 'International Tables Vol C Tables 4.2.6.8 and 6.1.1.4'
H H 0.0000 0.0000 'International Tables Vol C Tables 4.2.6.8 and 6.1.1.4'
N N 0.0061 0.0033 'International Tables Vol C Tables 4.2.6.8 and 6.1.1.4'
O O 0.0106 0.0060 'International Tables Vol C Tables 4.2.6.8 and 6.1.1.4'
S S 0.1246 0.1234 'International Tables Vol C Tables 4.2.6.8 and 6.1.1.4'

loop_
_geom_angle_atom_site_label_1
_geom_angle_atom_site_label_2
_geom_angle_atom_site_label_3
_geom_angle
O1 C1 N1 123.8(2)
O1 C1 C2 130.12(19)
N1 C1 C2 106.09(16)
C1 C2 C3 104.53(17)
C11 C3 C2 114.20(17)
C11 C3 C4 118.73(16)
C2 C3 C4 102.49(16)
N1 C4 C5 103.31(15)
N1 C4 C17 110.82(15)
C5 C4 C17 110.81(15)
N1 C4 C3 100.34(14)
C5 C4 C3 116.03(16)
C17 C4 C3 114.34(16)
C6 C5 C10 118.36(19)
C6 C5 C4 127.97(18)
C10 C5 C4 113.66(17)
C5 C6 C7 119.2(2)
C8 C7 C6 121.4(2)
C7 C8 C9 120.7(2)
C8 C9 C10 117.5(2)
C9 C10 C5 122.93(19)
C9 C10 S1 125.03(16)
C5 C10 S1 111.82(15)
C16 C11 C12 118.5(2)
C16 C11 C3 119.43(19)
C12 C11 C3 121.92(19)
C13 C12 C11 120.3(2)
C14 C13 C12 120.7(2)
C15 C14 C13 119.7(2)
C14 C15 C16 119.9(2)
C11 C16 C15 120.9(2)
C18 C17 C22 118.08(18)
C18 C17 C4 122.24(17)
C22 C17 C4 119.67(17)
C19 C18 C17 121.25(19)
C18 C19 C20 120.3(2)
C21 C20 C19 119.1(2)
C20 C21 C22 120.62(19)
C21 C22 C17 120.65(19)
C1 N1 C4 114.07(16)
C1 N1 S1 125.00(13)
C4 N1 S1 115.80(12)
O2 S1 O3 117.28(9)
O2 S1 N1 109.87(9)
O3 S1 N1 110.25(8)
O2 S1 C10 113.18(9)
O3 S1 C10 111.32(9)
N1 S1 C10 92.08(9)
O1' C1' N1' 124.50(19)
O1' C1' C2' 129.11(19)
N1' C1' C2' 106.38(16)
C1' C2' C3' 104.03(16)
C11' C3' C2' 116.77(17)
C11' C3' C4' 116.77(16)
C2' C3' C4' 102.18(15)
N1' C4' C5' 103.71(15)
N1' C4' C17' 110.14(15)
C5' C4' C17' 113.20(16)
N1' C4' C3' 99.50(14)
C5' C4' C3' 114.79(15)
C17' C4' C3' 113.95(16)
C10' C5' C6' 118.71(18)
C10' C5' C4' 113.56(16)
C6' C5' C4' 127.73(18)
C5' C6' C7' 118.55(19)
C8' C7' C6' 121.67(19)
C9' C8' C7' 120.15(19)
C8' C9' C10' 117.73(19)
C9' C10' C5' 123.12(18)
C9' C10' S1' 124.72(15)
C5' C10' S1' 112.09(14)
C16' C11' C12' 118.45(19)
C16' C11' C3' 119.16(18)
C12' C11' C3' 122.38(18)
C13' C12' C11' 120.5(2)
C14' C13' C12' 120.3(2)
C15' C14' C13' 119.7(2)
C14' C15' C16' 120.4(2)
C11' C16' C15' 120.6(2)
C18' C17' C22' 117.86(19)
C18' C17' C4' 121.34(18)
C22' C17' C4' 120.74(17)
C19' C18' C17' 121.1(2)
C18' C19' C20' 120.1(2)
C21' C20' C19' 119.7(2)
C20' C21' C22' 120.1(2)
C21' C22' C17' 121.0(2)
C1' N1' C4' 113.52(16)
C1' N1' S1' 127.68(14)
C4' N1' S1' 115.55(12)
O3' S1' O2' 117.39(9)
O3' S1' N1' 110.08(9)
O2' S1' N1' 110.52(9)
O3' S1' C10' 112.12(9)
O2' S1' C10' 111.75(9)
N1' S1' C10' 92.15(9)

loop_
_geom_bond_atom_site_label_1
_geom_bond_atom_site_label_2
_geom_bond_distance
C1 O1 1.207(2)
C1 N1 1.399(3)
C1 C2 1.494(3)
C2 C3 1.535(3)
C3 C11 1.516(3)
C3 C4 1.576(3)
C4 N1 1.491(2)
C4 C5 1.521(3)
C4 C17 1.535(3)
C5 C6 1.390(3)
C5 C10 1.393(3)
C6 C7 1.390(3)
C7 C8 1.380(3)
C8 C9 1.385(3)
C9 C10 1.390(3)
C10 S1 1.7541(19)
C11 C16 1.386(3)
C11 C12 1.398(3)
C12 C13 1.386(3)
C13 C14 1.380(4)
C14 C15 1.378(4)
C15 C16 1.396(3)
C17 C18 1.386(3)
C17 C22 1.397(3)
C18 C19 1.381(3)
C19 C20 1.387(3)
C20 C21 1.382(3)
C21 C22 1.384(3)
N1 S1 1.6633(17)
O2 S1 1.4275(15)
O3 S1 1.4310(14)
C1' O1' 1.209(2)
C1' N1' 1.397(3)
C1' C2' 1.509(3)
C2' C3' 1.535(3)
C3' C11' 1.511(3)
C3' C4' 1.575(3)
C4' N1' 1.492(2)
C4' C5' 1.523(3)
C4' C17' 1.529(3)
C5' C10' 1.388(3)
C5' C6' 1.392(3)
C6' C7' 1.392(3)
C7' C8' 1.389(3)
C8' C9' 1.382(3)
C9' C10' 1.385(3)
C10' S1' 1.7519(19)
C11' C16' 1.388(3)
C11' C12' 1.391(3)
C12' C13' 1.385(3)
C13' C14' 1.383(3)
C14' C15' 1.368(3)
C15' C16' 1.392(3)
C17' C18' 1.392(3)
C17' C22' 1.399(3)
C18' C19' 1.382(3)
C19' C20' 1.383(3)
C20' C21' 1.381(3)
C21' C22' 1.382(3)
N1' S1' 1.6604(17)
O2' S1' 1.4268(15)
O3' S1' 1.4261(15)
